data_2241154
loop_
_publ_author_name
'Smith, Graham'

_publ_section_title
;
 Crystal structures of the potassium and rubidium salts of
 (3,5-dichlorophenoxy)acetic acid: two isotypic coordination polymers
;
_journal_coeditor_code WM5206
_journal_issue 10
_journal_name_full 'Acta Crystallographica Section E'
_journal_page_first 1177
_journal_page_last 1180
_journal_paper_doi 10.1107/S2056989015016722
_journal_volume 71
_journal_year 2015
_chemical_formula_iupac '[Rb (C8 H5 Cl2 O3) 0.5(H2 O)]'
_chemical_formula_moiety 'C8 H5 Cl2 O3, Rb, 0.5(H2 O)'
_chemical_formula_sum 'C8 H6 Cl2 O3.5 Rb'
_chemical_formula_weight 314.50
_chemical_name_common 'rubidium (3,5-dichlorophenoxy)acetate hemihydrate'
_chemical_name_systematic
;
Poly[\m-aqua-bis[\m~3~-(3,5-dichlorophenoxy)acetato]dirubidium]
;
_space_group_IT_number 15
_symmetry_cell_setting monoclinic
_symmetry_space_group_name_Hall '-C 2yc'
_symmetry_space_group_name_H-M 'C 1 2/c 1'
_atom_sites_solution_hydrogens geom
_atom_sites_solution_primary direct
_atom_sites_solution_secondary difmap
_audit_creation_method SHELXL-97
_cell_angle_alpha 90.00
_cell_angle_beta 98.404(5)
_cell_angle_gamma 90.00
_cell_formula_units_Z 8
_cell_length_a 39.641(3)
_cell_length_b 4.3302(3)
_cell_length_c 12.8607(8)
_cell_measurement_reflns_used 2435
_cell_measurement_temperature 200.0(10)
_cell_measurement_theta_max 28.248
_cell_measurement_theta_min 3.559
_cell_volume 2183.9(3)
_computing_cell_refinement
;
CrysAlis PRO (Agilent, 2013)
;
_computing_data_collection
;
CrysAlis PRO (Agilent, 2013)
;
_computing_data_reduction
;
CrysAlis PRO (Agilent, 2013)
;
_computing_molecular_graphics
;
PLATON (Spek, 2009)
;
_computing_publication_material
;
PLATON (Spek, 2009)
;
_computing_structure_refinement
;
SHELXL97 (Sheldrick, 2008) within WinGX (Farrugia, 2012)
;
_computing_structure_solution
;
SHELXS97 (Sheldrick, 2008)
;
_diffrn_ambient_temperature 200.0(10)
_diffrn_detector_area_resol_mean 16.077
_diffrn_measured_fraction_theta_full 0.999
_diffrn_measured_fraction_theta_max 0.999
_diffrn_measurement_device_type 'Oxford Diffraction Gemini-S CCD-detector diffractometer'
_diffrn_measurement_method \w-scans
_diffrn_radiation_monochromator graphite
_diffrn_radiation_source 'Enhance (Mo) X-ray source'
_diffrn_radiation_type MoK\a
_diffrn_radiation_wavelength 0.71073
_diffrn_reflns_av_R_equivalents 0.0553
_diffrn_reflns_av_sigmaI/netI 0.0462
_diffrn_reflns_limit_h_max 48
_diffrn_reflns_limit_h_min -45
_diffrn_reflns_limit_k_max 5
_diffrn_reflns_limit_k_min -5
_diffrn_reflns_limit_l_max 15
_diffrn_reflns_limit_l_min -15
_diffrn_reflns_number 7520
_diffrn_reflns_theta_full 26.00
_diffrn_reflns_theta_max 26.00
_diffrn_reflns_theta_min 3.20
_diffrn_standards_number 0
_exptl_absorpt_coefficient_mu 5.006
_exptl_absorpt_correction_T_max 0.980
_exptl_absorpt_correction_T_min 0.369
_exptl_absorpt_correction_type multi-scan
_exptl_absorpt_process_details
;
(<i>CrysAlis PRO</i>; Agilent, 2013)
;
_exptl_crystal_colour colourless
_exptl_crystal_density_diffrn 1.913
_exptl_crystal_density_method 'not measured'
_exptl_crystal_description prism
_exptl_crystal_F_000 1224
_exptl_crystal_size_max 0.40
_exptl_crystal_size_mid 0.12
_exptl_crystal_size_min 0.04
_refine_diff_density_max 0.976
_refine_diff_density_min -1.003
_refine_ls_extinction_method none
_refine_ls_goodness_of_fit_ref 1.063
_refine_ls_hydrogen_treatment mixed
_refine_ls_matrix_type full
_refine_ls_number_parameters 136
_refine_ls_number_reflns 2152
_refine_ls_number_restraints 1
_refine_ls_restrained_S_all 1.063
_refine_ls_R_factor_all 0.0474
_refine_ls_R_factor_gt 0.0401
_refine_ls_shift/su_max 0.003
_refine_ls_shift/su_mean 0.000
_refine_ls_structure_factor_coef Fsqd
_refine_ls_weighting_details 'calc w=1/[\s^2^(Fo^2^)+(0.0491P)^2^] where P=(Fo^2^+2Fc^2^)/3'
_refine_ls_weighting_scheme calc
_refine_ls_wR_factor_gt 0.0907
_refine_ls_wR_factor_ref 0.0949
_reflns_number_gt 1910
_reflns_number_total 2152
_reflns_threshold_expression I>2\s(I)
_cod_data_source_file wm5206sup1.cif
_cod_data_source_block II
_cod_depositor_comments
;

2017-05-03
Z value and formula fixed to values more according to usual
chemical conventions.                 miguel
;
_cod_original_formula_sum 'C16 H12 Cl4 O7 Rb2'
_cod_original_formula_weight 629.00
_cod_original_formula_moiety 'C16 H12 Cl4 O7 Rb2'
_cod_original_formula_units_Z 4
_cod_original_sg_symbol_H-M 'C 2/c'
_cod_database_code 2241154
_cod_database_fobs_code 2241154

loop_
_symmetry_equiv_pos_site_id
_symmetry_equiv_pos_as_xyz
1 x,y,z
2 -x,y,1/2-z
3 -x,-y,-z
4 x,-y,1/2+z
5 1/2+x,1/2+y,z
6 1/2-x,1/2+y,1/2-z
7 1/2-x,1/2-y,-z
8 1/2+x,1/2-y,1/2+z

loop_
_atom_site_aniso_label
_atom_site_aniso_U_11
_atom_site_aniso_U_22
_atom_site_aniso_U_33
_atom_site_aniso_U_12
_atom_site_aniso_U_13
_atom_site_aniso_U_23
Rb1 0.0270(2) 0.0340(2) 0.0204(2) 0.00050(10) 0.0035(2) 0.00140(10)
Cl3 0.0502(6) 0.0428(6) 0.0275(5) -0.0119(5) 0.0132(5) 0.0037(4)
Cl5 0.0231(5) 0.0802(8) 0.0474(6) -0.0029(5) -0.0022(5) 0.0124(6)
O1W 0.028(2) 0.034(2) 0.039(2) 0.0000 0.0057(19) 0.0000
O11 0.0205(13) 0.0506(16) 0.0227(13) -0.0044(11) 0.0038(11) 0.0129(12)
O13 0.0245(14) 0.0378(14) 0.0255(14) -0.0029(10) 0.0013(12) -0.0011(11)
O14 0.0317(14) 0.0491(16) 0.0232(13) -0.0085(13) 0.0100(12) 0.0059(12)
C1 0.0249(19) 0.0317(19) 0.0205(18) -0.0028(16) 0.0051(16) -0.0045(16)
C2 0.027(2) 0.035(2) 0.0215(19) -0.0002(15) 0.0038(17) -0.0013(15)
C3 0.037(2) 0.0300(19) 0.0194(18) -0.0075(17) 0.0084(17) -0.0052(15)
C4 0.028(2) 0.044(2) 0.028(2) -0.0104(17) 0.0106(18) -0.0055(17)
C5 0.0238(19) 0.042(2) 0.0241(18) -0.0042(17) 0.0013(16) -0.0036(17)
C6 0.0244(19) 0.035(2) 0.0207(18) -0.0020(15) 0.0036(15) -0.0013(16)
C12 0.025(2) 0.040(2) 0.0200(18) -0.0040(16) 0.0018(16) 0.0041(16)
C13 0.024(2) 0.0269(18) 0.0231(19) 0.0007(15) 0.0071(17) -0.0048(15)

loop_
_atom_site_type_symbol
_atom_site_label
_atom_site_fract_x
_atom_site_fract_y
_atom_site_fract_z
_atom_site_U_iso_or_equiv
_atom_site_thermal_displace_type
_atom_site_calc_flag
_atom_site_refinement_flags
_atom_site_occupancy
Rb Rb1 0.532520(10) 0.71425(8) 0.41106(2) 0.02710(10) Uani d . 1.000
Cl Cl3 0.66575(3) 1.1071(2) 0.31320(7) 0.0394(3) Uani d . 1.000
Cl Cl5 0.72802(2) 0.4700(3) 0.64713(9) 0.0510(4) Uani d . 1.000
O O1W 0.50000 0.2897(8) 0.25000 0.0336(12) Uani d SD 1.000
O O11 0.59805(6) 0.4938(6) 0.54449(18) 0.0312(8) Uani d . 1.000
O O13 0.53789(6) 0.2205(5) 0.5570(2) 0.0295(8) Uani d . 1.000
O O14 0.55505(6) 0.0734(6) 0.72371(19) 0.0341(8) Uani d . 1.000
C C1 0.63017(8) 0.5832(8) 0.5286(3) 0.0255(11) Uani d . 1.000
C C2 0.63168(10) 0.7780(8) 0.4420(3) 0.0278(11) Uani d . 1.000
C C3 0.66324(10) 0.8701(8) 0.4215(3) 0.0284(11) Uani d . 1.000
C C4 0.69371(11) 0.7828(8) 0.4829(3) 0.0327(12) Uani d . 1.000
C C5 0.69102(9) 0.5914(9) 0.5678(3) 0.0302(11) Uani d . 1.000
C C6 0.66010(8) 0.4923(8) 0.5924(3) 0.0267(11) Uani d . 1.000
C C12 0.59553(9) 0.3198(8) 0.6376(3) 0.0285(11) Uani d . 1.000
C C13 0.55928(9) 0.1991(8) 0.6381(3) 0.0243(11) Uani d . 1.000
H H1W 0.4832(8) 0.172(8) 0.266(4) 0.0510 Uiso d D 1.000
H H2 0.61150 0.84410 0.39880 0.0330 Uiso c R 1.000
H H4 0.71520 0.85090 0.46730 0.0390 Uiso c R 1.000
H H6 0.65920 0.36420 0.65190 0.0320 Uiso c R 1.000
H H121 0.60210 0.45220 0.70000 0.0340 Uiso c R 1.000
H H122 0.61160 0.14340 0.64200 0.0340 Uiso c R 1.000

loop_
_atom_type_symbol
_atom_type_description
_atom_type_scat_dispersion_real
_atom_type_scat_dispersion_imag
_atom_type_scat_source
C C 0.0033 0.0016 'International Tables Vol C Tables 4.2.6.8 and 6.1.1.4'
H H 0.0000 0.0000 'International Tables Vol C Tables 4.2.6.8 and 6.1.1.4'
O O 0.0106 0.0060 'International Tables Vol C Tables 4.2.6.8 and 6.1.1.4'
Cl Cl 0.1484 0.1585 'International Tables Vol C Tables 4.2.6.8 and 6.1.1.4'
Rb Rb -0.9393 2.9676 'International Tables Vol C Tables 4.2.6.8 and 6.1.1.4'

loop_
_geom_angle_atom_site_label_1
_geom_angle_atom_site_label_2
_geom_angle_atom_site_label_3
_geom_angle_site_symmetry_1
_geom_angle_site_symmetry_3
_geom_angle
_geom_angle_publ_flag
O1W Rb1 O11 . . 116.93(7) no
O1W Rb1 O13 . . 88.71(7) no
O1W Rb1 O13 . 1_565 157.69(6) no
O1W Rb1 O13 . 3_666 80.06(5) no
O1W Rb1 O14 . 4_564 76.32(6) no
O11 Rb1 O13 . . 54.24(7) no
O11 Rb1 O13 . 1_565 84.01(7) no
O11 Rb1 O13 . 3_666 135.28(7) no
O11 Rb1 O14 . 4_564 103.36(7) no
O13 Rb1 O13 . 1_565 98.73(7) no
O13 Rb1 O13 . 3_666 87.72(7) no
O13 Rb1 O14 . 4_564 143.47(7) no
O13 Rb1 O13 1_565 3_666 79.26(7) no
O13 Rb1 O14 1_565 4_564 107.73(7) no
O13 Rb1 O14 3_666 4_564 121.19(7) no
Rb1 O1W Rb1 . 2_655 102.10(11) no
Rb1 O11 C1 . . 124.0(2) no
Rb1 O11 C12 . . 118.55(19) no
C1 O11 C12 . . 116.9(3) no
Rb1 O13 C13 . . 125.9(2) no
Rb1 O13 Rb1 . 1_545 98.73(8) no
Rb1 O13 Rb1 . 3_666 92.28(7) no
Rb1 O13 C13 1_545 . 117.8(2) no
Rb1 O13 C13 3_666 . 116.1(2) no
Rb1 O13 Rb1 1_545 3_666 100.74(7) no
Rb1 O14 C13 4_565 . 134.3(2) no
Rb1 O1W H1W 2_655 . 105(3) no
Rb1 O1W H1W . . 118(3) no
Rb1 O1W H1W . 2_655 105(3) no
H1W O1W H1W . 2_655 110(3) no
Rb1 O1W H1W 2_655 2_655 118(3) no
O11 C1 C2 . . 115.8(3) no
O11 C1 C6 . . 124.0(3) no
C2 C1 C6 . . 120.3(3) no
C1 C2 C3 . . 118.1(3) no
C2 C3 C4 . . 123.3(4) no
Cl3 C3 C4 . . 117.8(3) no
Cl3 C3 C2 . . 118.9(3) no
C3 C4 C5 . . 116.6(4) no
Cl5 C5 C4 . . 119.1(3) no
C4 C5 C6 . . 122.7(4) no
Cl5 C5 C6 . . 118.2(3) no
C1 C6 C5 . . 119.0(3) no
O11 C12 C13 . . 111.3(3) no
O13 C13 C12 . . 119.7(3) no
O14 C13 C12 . . 113.3(3) no
O13 C13 O14 . . 126.9(3) no
C1 C2 H2 . . 121.00 no
C3 C2 H2 . . 121.00 no
C3 C4 H4 . . 122.00 no
C5 C4 H4 . . 122.00 no
C1 C6 H6 . . 121.00 no
C5 C6 H6 . . 120.00 no
O11 C12 H121 . . 109.00 no
O11 C12 H122 . . 109.00 no
C13 C12 H121 . . 109.00 no
C13 C12 H122 . . 109.00 no
H121 C12 H122 . . 108.00 no

loop_
_geom_bond_atom_site_label_1
_geom_bond_atom_site_label_2
_geom_bond_site_symmetry_2
_geom_bond_distance
_geom_bond_publ_flag
Rb1 O1W . 2.924(2) yes
Rb1 O11 . 3.050(2) yes
Rb1 O13 . 2.832(2) yes
Rb1 O13 1_565 2.874(2) yes
Rb1 O13 3_666 2.894(2) yes
Rb1 O14 4_564 2.842(2) yes
Cl3 C3 . 1.745(4) no
Cl5 C5 . 1.741(4) no
O11 C1 . 1.374(4) no
O11 C12 . 1.431(4) no
O13 C13 . 1.248(5) no
O14 C13 . 1.261(4) no
O1W H1W . 0.89(3) no
O1W H1W 2_655 0.89(3) no
C1 C6 . 1.397(5) no
C1 C2 . 1.405(5) no
C2 C3 . 1.375(6) no
C3 C4 . 1.395(6) no
C4 C5 . 1.387(5) no
C5 C6 . 1.378(5) no
C12 C13 . 1.530(5) no
C2 H2 . 0.9500 no
C4 H4 . 0.9500 no
C6 H6 . 0.9500 no
C12 H121 . 0.9900 no
C12 H122 . 0.9900 no

loop_
_geom_hbond_atom_site_label_D
_geom_hbond_atom_site_label_H
_geom_hbond_atom_site_label_A
_geom_hbond_site_symmetry_A
_geom_hbond_distance_DH
_geom_hbond_distance_HA
_geom_hbond_distance_DA
_geom_hbond_angle_DHA
_geom_hbond_publ_flag
O1W H1W O14 3_656 0.89(3) 1.87(3) 2.750(3) 171(5) yes

loop_
_geom_torsion_atom_site_label_1
_geom_torsion_atom_site_label_2
_geom_torsion_atom_site_label_3
_geom_torsion_atom_site_label_4
_geom_torsion_site_symmetry_1
_geom_torsion_site_symmetry_3
_geom_torsion_site_symmetry_4
_geom_torsion
_geom_torsion_publ_flag
O11 Rb1 O1W Rb1 . . 2_655 -149.55(5) no
O13 Rb1 O1W Rb1 . . 2_655 162.30(5) no
O1W Rb1 O11 C1 . . . 101.0(2) no
O1W Rb1 O11 C12 . . . -87.7(2) no
O13 Rb1 O11 C1 . . . 167.6(3) no
O13 Rb1 O11 C12 . . . -21.0(2) no
O13 Rb1 O11 C1 1_565 . . -87.1(2) no
O13 Rb1 O11 C12 1_565 . . 84.3(2) no
O13 Rb1 O11 C1 3_666 . . -155.3(2) no
O13 Rb1 O11 C12 3_666 . . 16.1(3) no
O14 Rb1 O11 C1 4_564 . . 19.7(3) no
O14 Rb1 O11 C12 4_564 . . -168.9(2) no
O1W Rb1 O13 C13 . . . 155.0(3) no
O1W Rb1 O13 Rb1 . . 1_545 21.13(6) no
O1W Rb1 O13 Rb1 . . 3_666 -80.10(5) no
O11 Rb1 O13 C13 . . . 29.9(3) no
O11 Rb1 O13 Rb1 . . 1_545 -103.93(9) no
O11 Rb1 O13 Rb1 . . 3_666 154.83(10) no
O13 Rb1 O13 C13 1_565 . . -46.2(3) no
O13 Rb1 O13 Rb1 1_565 . 1_545 179.98(11) no
O13 Rb1 O13 Rb1 1_565 . 3_666 78.77(7) no
O13 Rb1 O13 C13 3_666 . . -124.9(3) no
O13 Rb1 O13 Rb1 3_666 . 1_545 101.23(7) no
O13 Rb1 O13 Rb1 3_666 . 3_666 0.00(7) no
O14 Rb1 O13 C13 4_564 . . 90.3(3) no
O14 Rb1 O13 Rb1 4_564 . 1_545 -43.54(14) no
O14 Rb1 O13 Rb1 4_564 . 3_666 -144.77(9) no
O11 Rb1 O13 Rb1 . 1_565 1_565 127.64(8) no
O11 Rb1 O13 C13 . 1_565 1_565 -11.0(2) no
O13 Rb1 O13 Rb1 . 1_565 1_565 179.98(10) no
O13 Rb1 O13 C13 . 1_565 1_565 41.3(2) no
O11 Rb1 O13 Rb1 . 3_666 3_666 -29.37(12) no
O11 Rb1 O13 C13 . 3_666 3_666 -161.6(2) no
O13 Rb1 O13 Rb1 . 3_666 3_666 0.00(7) no
O13 Rb1 O13 C13 . 3_666 3_666 -132.3(2) no
O11 Rb1 O14 C13 . 4_564 4_564 88.7(3) no
O13 Rb1 O14 C13 . 4_564 4_564 42.2(4) no
Rb1 O11 C1 C2 . . . -2.7(4) no
Rb1 O11 C1 C6 . . . 177.2(3) no
C12 O11 C1 C2 . . . -174.3(3) no
C12 O11 C1 C6 . . . 5.7(5) no
Rb1 O11 C12 C13 . . . 15.6(3) no
C1 O11 C12 C13 . . . -172.4(3) no
Rb1 O13 C13 O14 . . . 147.4(3) no
Rb1 O13 C13 C12 . . . -35.8(4) no
Rb1 O13 C13 O14 1_545 . . -86.3(4) no
Rb1 O13 C13 C12 1_545 . . 90.5(3) no
Rb1 O13 C13 O14 3_666 . . 33.2(4) no
Rb1 O13 C13 C12 3_666 . . -150.0(2) no
Rb1 O14 C13 O13 4_565 . . -90.5(4) no
Rb1 O14 C13 C12 4_565 . . 92.5(3) no
O11 C1 C2 C3 . . . -178.9(3) no
C6 C1 C2 C3 . . . 1.1(5) no
O11 C1 C6 C5 . . . 178.8(3) no
C2 C1 C6 C5 . . . -1.3(5) no
C1 C2 C3 Cl3 . . . 179.0(3) no
C1 C2 C3 C4 . . . -0.7(6) no
Cl3 C3 C4 C5 . . . -179.3(3) no
C2 C3 C4 C5 . . . 0.5(5) no
C3 C4 C5 Cl5 . . . 179.4(3) no
C3 C4 C5 C6 . . . -0.7(6) no
Cl5 C5 C6 C1 . . . -178.9(3) no
C4 C5 C6 C1 . . . 1.1(6) no
O11 C12 C13 O13 . . . 10.0(4) no
O11 C12 C13 O14 . . . -172.7(3) no
